data_7225661
loop_
_publ_author_name
'Jagadeesan, Ramesh'
'Sujatha, Subramaniam'
'Arunkumar, Chellaiah'

_publ_section_title
;
 Synthesis, Structure, Electrochemical, DNA Interaction and Antimicrobial
 Studies of Fluorinated Trans-Dicationic Pyridinium Porphyrins
;
_journal_name_full 'RSC Adv.'
_journal_paper_doi 10.1039/C6RA09148B
_journal_year 2016
_chemical_formula_sum 'C50 H32 F10 N6 O2 Zn'
_chemical_formula_weight 1004.18
_space_group_crystal_system monoclinic
_space_group_IT_number 15
_space_group_name_Hall '-C 2yc'
_space_group_name_H-M_alt 'C 1 2/c 1'
_symmetry_space_group_name_Hall '-C 2yc'
_symmetry_space_group_name_H-M 'C 1 2/c 1'
_atom_sites_solution_hydrogens geom
_atom_sites_solution_primary direct
_atom_sites_solution_secondary fourier
_audit_creation_method SHELXL-2014/6
_audit_update_record
;
2014-08-28 deposited with the CCDC.
2016-06-22 downloaded from the CCDC.
;
_cell_angle_alpha 90
_cell_angle_beta 105.084(15)
_cell_angle_gamma 90
_cell_formula_units_Z 4
_cell_length_a 23.891(4)
_cell_length_b 13.986(4)
_cell_length_c 14.697(3)
_cell_measurement_reflns_used 6532
_cell_measurement_temperature 293(2)
_cell_measurement_theta_max 24.6
_cell_measurement_theta_min 2.6
_cell_volume 4741.6(19)
_computing_cell_refinement 'APEX2/SAINT (Bruker, 2004)'
_computing_data_collection 'APEX2 (Bruker, 2004)'
_computing_data_reduction 'SAINT/XPREP (Bruker, 2004)'
_computing_molecular_graphics 'ORTEP3 (Farrugia, 1997) and Mercury (Bruno et al., 2002)'
_computing_publication_material 'SHELXL-2014/6 (Sheldrick, 2014)'
_computing_structure_refinement 'SHELXL-2014/6 (Sheldrick, 2014)'
_computing_structure_solution 'SIR92 (Altornare et al., 1993)'
_diffrn_ambient_temperature 293(2)
_diffrn_measured_fraction_theta_full 0.971
_diffrn_measured_fraction_theta_max 0.995
_diffrn_measurement_device_type 'Bruker axs kappa apex2 CCD Diffractometer'
_diffrn_measurement_method '\w and \f scan'
_diffrn_radiation_type MoK\a
_diffrn_radiation_wavelength 0.71073
_diffrn_reflns_av_R_equivalents 0.0761
_diffrn_reflns_av_unetI/netI 0.0731
_diffrn_reflns_Laue_measured_fraction_full 0.971
_diffrn_reflns_Laue_measured_fraction_max 0.995
_diffrn_reflns_limit_h_max 28
_diffrn_reflns_limit_h_min -22
_diffrn_reflns_limit_k_max 16
_diffrn_reflns_limit_k_min -16
_diffrn_reflns_limit_l_max 17
_diffrn_reflns_limit_l_min -17
_diffrn_reflns_number 14729
_diffrn_reflns_point_group_measured_fraction_full 0.971
_diffrn_reflns_point_group_measured_fraction_max 0.995
_diffrn_reflns_theta_full 25.242
_diffrn_reflns_theta_max 25.000
_diffrn_reflns_theta_min 2.371
_exptl_absorpt_coefficient_mu 0.603
_exptl_absorpt_correction_type multi-scan
_exptl_absorpt_process_details 'SADABS (Bruker, 1999)'
_exptl_crystal_colour colourless
_exptl_crystal_density_diffrn 1.407
_exptl_crystal_description block
_exptl_crystal_F_000 2040
_exptl_crystal_size_max 0.300
_exptl_crystal_size_mid 0.200
_exptl_crystal_size_min 0.200
_exptl_transmission_factor_max 0.88
_exptl_transmission_factor_min 0.78
_refine_diff_density_max 0.474
_refine_diff_density_min -0.404
_refine_diff_density_rms 0.073
_refine_ls_extinction_method none
_refine_ls_goodness_of_fit_ref 1.041
_refine_ls_hydrogen_treatment constr
_refine_ls_matrix_type full
_refine_ls_number_parameters 361
_refine_ls_number_reflns 4170
_refine_ls_number_restraints 393
_refine_ls_restrained_S_all 1.034
_refine_ls_R_factor_all 0.0888
_refine_ls_R_factor_gt 0.0545
_refine_ls_shift/su_max 0.000
_refine_ls_shift/su_mean 0.000
_refine_ls_structure_factor_coef Fsqd
_refine_ls_weighting_details 'w=1/[\s^2^(Fo^2^)+(0.1015P)^2^+1.2970P] where P=(Fo^2^+2Fc^2^)/3'
_refine_ls_weighting_scheme calc
_refine_ls_wR_factor_gt 0.1472
_refine_ls_wR_factor_ref 0.1754
_reflns_Friedel_coverage 0.000
_reflns_number_gt 2810
_reflns_number_total 4170
_reflns_threshold_expression 'I > 2\s(I)'
_cod_data_source_file c6ra09148b2.cif
_cod_data_source_block shelx
_cod_depositor_comments
;
The following automatic conversions were performed:

'_atom_sites_solution_primary' value 'direct methods' was changed to
'direct'.

Automatic conversion script
Id: cif_fix_values 6452 2018-10-05 10:23:21Z andrius 
;
_cod_original_cell_volume 4742(2)
_cod_database_code 7225661
_shelx_space_group_comment
;
The symmetry employed for this shelxl refinement is uniquely defined
by the following loop, which should always be used as a source of
symmetry information in preference to the above space-group names.
They are only intended as comments.
;
_shelx_estimated_absorpt_t_min 0.840
_shelx_estimated_absorpt_t_max 0.889
_shelxl_version_number 2014/6

loop_
_space_group_symop_operation_xyz
'x, y, z'
'-x, y, -z+1/2'
'x+1/2, y+1/2, z'
'-x+1/2, y+1/2, -z+1/2'
'-x, -y, -z'
'x, -y, z-1/2'
'-x+1/2, -y+1/2, -z'
'x+1/2, -y+1/2, z-1/2'

loop_
_atom_site_label
_atom_site_type_symbol
_atom_site_fract_x
_atom_site_fract_y
_atom_site_fract_z
_atom_site_U_iso_or_equiv
_atom_site_adp_type
_atom_site_occupancy
_atom_site_site_symmetry_order
_atom_site_calc_flag
_atom_site_refinement_flags_posn
_atom_site_refinement_flags_adp
_atom_site_refinement_flags_occupancy
_atom_site_disorder_assembly
_atom_site_disorder_group
C1 C 0.36965(18) 0.3076(3) 0.4786(3) 0.0479(9) Uani 1 1 d . . . . .
C2 C 0.3978(2) 0.3678(3) 0.4241(3) 0.0695(13) Uani 1 1 d . . . . .
H2 H 0.4374 0.3706 0.4288 0.083 Uiso 1 1 calc R U . . .
C3 C 0.3565(2) 0.4185(3) 0.3660(3) 0.0637(12) Uani 1 1 d . . . . .
H3 H 0.3619 0.4631 0.3221 0.076 Uiso 1 1 calc R U . . .
C4 C 0.30169(17) 0.3920(2) 0.3833(2) 0.0411(9) Uani 1 1 d . . . . .
C6 C 0.19325(17) 0.3974(2) 0.3473(2) 0.0377(8) Uani 1 1 d . . . . .
C7 C 0.13768(19) 0.4365(3) 0.3007(3) 0.0562(11) Uani 1 1 d . . . . .
H7 H 0.1306 0.4850 0.2559 0.067 Uiso 1 1 calc R U . . .
C8 C 0.0979(2) 0.3907(3) 0.3333(3) 0.0677(12) Uani 1 1 d . . . . .
H8 H 0.0581 0.4011 0.3154 0.081 Uiso 1 1 calc R U . . .
C9 C 0.12824(18) 0.3220(2) 0.4013(2) 0.0464(9) Uani 1 1 d . . . . .
C5 C 0.24668(17) 0.4269(2) 0.3348(2) 0.0394(9) Uani 1 1 d D . . . .
C11 C 0.2456(10) 0.4969(7) 0.2560(9) 0.037(3) Uani 0.742(17) 1 d D U P A 1
C12 C 0.2692(5) 0.5906(6) 0.2814(5) 0.053(2) Uani 0.742(17) 1 d . U P A 1
H12 H 0.2836 0.6081 0.3442 0.063 Uiso 0.742(17) 1 calc R U P A 1
C13 C 0.2697(5) 0.6538(6) 0.2096(6) 0.055(2) Uani 0.742(17) 1 d . U P A 1
H13 H 0.2867 0.7135 0.2249 0.066 Uiso 0.742(17) 1 calc R U P A 1
N3 N 0.2459(7) 0.6316(12) 0.1145(10) 0.040(2) Uani 0.742(17) 1 d . U P A 1
C14 C 0.2237(5) 0.5472(7) 0.0977(6) 0.054(2) Uani 0.742(17) 1 d . U P A 1
H14 H 0.2073 0.5309 0.0351 0.065 Uiso 0.742(17) 1 calc R U P A 1
C15 C 0.2222(5) 0.4796(6) 0.1646(5) 0.051(2) Uani 0.742(17) 1 d . U P A 1
H15 H 0.2047 0.4208 0.1461 0.061 Uiso 0.742(17) 1 calc R U P A 1
C11' C 0.246(3) 0.510(2) 0.269(3) 0.040(5) Uani 0.258(17) 1 d D U P A 2
C12' C 0.2399(13) 0.5943(18) 0.2707(17) 0.051(4) Uani 0.258(17) 1 d . U P A 2
H12' H 0.2331 0.6202 0.3251 0.061 Uiso 0.258(17) 1 calc R U P A 2
C13' C 0.2420(13) 0.6560(18) 0.2010(19) 0.050(4) Uani 0.258(17) 1 d . U P A 2
H13' H 0.2325 0.7189 0.2111 0.060 Uiso 0.258(17) 1 calc R U P A 2
N3' N 0.254(2) 0.642(4) 0.130(3) 0.042(5) Uani 0.258(17) 1 d . U P A 2
C14' C 0.2506(13) 0.545(2) 0.106(2) 0.052(4) Uani 0.258(17) 1 d . U P A 2
H14' H 0.2481 0.5261 0.0443 0.062 Uiso 0.258(17) 1 calc R U P A 2
C15' C 0.2510(13) 0.4776(17) 0.1736(17) 0.050(4) Uani 0.258(17) 1 d . U P A 2
H15' H 0.2545 0.4130 0.1612 0.061 Uiso 0.258(17) 1 calc R U P A 2
C10 C 0.39759(19) 0.2402(3) 0.5455(3) 0.0539(10) Uani 1 1 d D . . . .
C16 C 0.4642 0.2408 0.5707 0.061 Uani 0.7236 1 d D U P B 3
C17 C 0.4976 0.3128 0.6236 0.074 Uani 0.7236 1 d D U P B 3
C18 C 0.5577 0.3080 0.6450 0.087 Uani 0.7236 1 d D U P B 3
C19 C 0.5845 0.2311 0.6135 0.100 Uani 0.7236 1 d D U P B 3
C20 C 0.5511 0.1591 0.5606 0.099 Uani 0.7236 1 d D U P B 3
C21 C 0.4910 0.1640 0.5392 0.084 Uani 0.7236 1 d D U P B 3
F1 F 0.47331(19) 0.3844(3) 0.6534(3) 0.0952(15) Uani 0.724(5) 1 d D U P B 3
F2 F 0.5894(2) 0.3747(4) 0.6947(4) 0.130(2) Uani 0.724(5) 1 d D U P B 3
F3 F 0.64094(19) 0.2270(4) 0.6317(5) 0.127(2) Uani 0.724(5) 1 d D U P B 3
F4 F 0.5770(3) 0.0888(4) 0.5294(6) 0.158(3) Uani 0.724(5) 1 d D U P B 3
F5 F 0.4614(2) 0.0968(3) 0.4897(5) 0.120(2) Uani 0.724(5) 1 d D U P B 3
C16' C 0.4556 0.2004 0.5246 0.080 Uani 0.2759 1 d D U P B 4
C17' C 0.5045 0.2334 0.5908 0.093 Uani 0.2759 1 d D U P B 4
C18' C 0.5594 0.2081 0.5835 0.120 Uani 0.2759 1 d D U P B 4
C19' C 0.5654 0.1499 0.5100 0.131 Uani 0.2759 1 d D U P B 4
C20' C 0.5165 0.1168 0.4438 0.120 Uani 0.2759 1 d D U P B 4
C21' C 0.4616 0.1421 0.4512 0.091 Uani 0.2759 1 d D U P B 4
F1' F 0.4967(7) 0.2962(12) 0.6512(10) 0.166(8) Uani 0.276(5) 1 d D U P B 4
F2' F 0.5950(9) 0.2636(13) 0.6422(13) 0.218(10) Uani 0.276(5) 1 d D U P B 4
F3' F 0.6188(7) 0.1281(18) 0.514(2) 0.239(10) Uani 0.276(5) 1 d D U P B 4
F4' F 0.5261(9) 0.0625(14) 0.3777(15) 0.242(10) Uani 0.276(5) 1 d D U P B 4
F5' F 0.4171(6) 0.1069(11) 0.3903(12) 0.169(8) Uani 0.276(5) 1 d D U P B 4
N1 N 0.31129(14) 0.32432(18) 0.45306(18) 0.0396(7) Uani 1 1 d . . . . .
N2 N 0.18610(13) 0.32719(17) 0.40804(17) 0.0352(7) Uani 1 1 d . . . . .
Zn1 Zn 0.2500 0.2500 0.5000 0.0378(2) Uani 1 2 d S . P . .
C22 C 0.6476(18) 0.394(2) 0.425(3) 0.573(12) Uani 1 1 d D U . . .
H22A H 0.6530 0.4149 0.4893 0.687 Uiso 1 1 calc R U . . .
H22B H 0.6635 0.4422 0.3915 0.687 Uiso 1 1 calc R U . . .
C23 C 0.6810(10) 0.296(3) 0.424(3) 0.582(12) Uani 1 1 d D U . . .
H23A H 0.7181 0.3064 0.4104 0.698 Uiso 1 1 calc R U . . .
H23B H 0.6869 0.2626 0.4834 0.698 Uiso 1 1 calc R U . . .
C24 C 0.638(2) 0.2401(17) 0.342(3) 0.592(12) Uani 1 1 d D U . . .
H24A H 0.6491 0.2477 0.2830 0.710 Uiso 1 1 calc R U . . .
H24B H 0.6379 0.1725 0.3563 0.710 Uiso 1 1 calc R U . . .
C25 C 0.5777(13) 0.285(3) 0.334(3) 0.589(12) Uani 1 1 d D U . . .
H25A H 0.5566 0.2912 0.2682 0.706 Uiso 1 1 calc R U . . .
H25B H 0.5554 0.2442 0.3648 0.706 Uiso 1 1 calc R U . . .
O1 O 0.5856(15) 0.382(2) 0.380(2) 0.588(11) Uani 1 1 d D U . . .

loop_
_atom_site_aniso_label
_atom_site_aniso_U_11
_atom_site_aniso_U_22
_atom_site_aniso_U_33
_atom_site_aniso_U_23
_atom_site_aniso_U_13
_atom_site_aniso_U_12
C1 0.050(3) 0.044(2) 0.049(2) 0.0130(17) 0.0129(19) -0.0004(18)
C2 0.053(3) 0.079(3) 0.079(3) 0.039(3) 0.020(2) 0.000(2)
C3 0.064(3) 0.068(3) 0.060(2) 0.036(2) 0.018(2) 0.002(2)
C4 0.056(3) 0.0342(17) 0.0323(17) 0.0071(15) 0.0106(17) -0.0042(17)
C6 0.054(3) 0.0326(17) 0.0256(15) 0.0026(14) 0.0082(16) 0.0004(16)
C7 0.059(3) 0.053(2) 0.054(2) 0.0261(19) 0.010(2) 0.004(2)
C8 0.053(3) 0.070(3) 0.076(3) 0.034(2) 0.009(2) 0.010(2)
C9 0.052(3) 0.0415(19) 0.0420(19) 0.0136(16) 0.0055(18) 0.0018(17)
C5 0.062(3) 0.0307(17) 0.0246(15) 0.0041(14) 0.0097(17) -0.0005(17)
C11 0.051(4) 0.027(3) 0.033(5) 0.002(4) 0.010(5) 0.000(4)
C12 0.083(6) 0.040(3) 0.026(3) 0.005(2) -0.002(4) -0.013(4)
C13 0.081(6) 0.041(3) 0.032(3) 0.006(2) -0.004(4) -0.020(4)
N3 0.055(5) 0.036(5) 0.025(5) 0.004(4) 0.002(3) -0.003(3)
C14 0.078(6) 0.050(3) 0.027(3) 0.005(2) 0.001(4) -0.015(4)
C15 0.075(6) 0.042(3) 0.027(3) 0.004(2) -0.002(4) -0.023(4)
C11' 0.066(8) 0.042(8) 0.009(6) -0.007(7) 0.004(7) -0.009(9)
C12' 0.078(9) 0.043(7) 0.029(7) 0.000(6) 0.009(8) -0.006(9)
C13' 0.078(10) 0.026(6) 0.040(7) 0.002(6) 0.002(9) -0.003(8)
N3' 0.073(10) 0.033(8) 0.019(8) -0.007(6) 0.012(8) -0.003(8)
C14' 0.080(10) 0.044(7) 0.029(7) 0.002(6) 0.008(8) 0.000(9)
C15' 0.078(9) 0.034(6) 0.034(7) -0.001(6) 0.004(8) -0.006(8)
C10 0.044(2) 0.057(2) 0.060(2) 0.0220(19) 0.012(2) 0.0019(19)
C16 0.044 0.064 0.072 0.037 0.010 0.006
C17 0.055 0.070 0.088 0.034 0.003 -0.010
C18 0.062 0.083 0.103 0.028 -0.002 -0.011
C19 0.085 0.078 0.137 0.030 0.029 -0.013
C20 0.076 0.069 0.151 0.031 0.028 0.022
C21 0.071 0.057 0.124 0.020 0.027 0.000
F1 0.078(3) 0.092(3) 0.108(3) -0.024(3) 0.010(2) -0.011(2)
F2 0.072(3) 0.140(4) 0.159(4) -0.005(4) -0.002(3) -0.043(3)
F3 0.046(3) 0.134(4) 0.193(6) 0.054(4) 0.014(3) 0.005(3)
F4 0.081(4) 0.099(4) 0.300(8) -0.005(4) 0.062(5) 0.026(3)
F5 0.086(4) 0.072(3) 0.205(6) -0.034(3) 0.044(4) -0.001(2)
C16' 0.077 0.061 0.107 0.040 0.034 0.009
C17' 0.080 0.093 0.102 0.054 0.014 -0.003
C18' 0.093 0.115 0.142 0.071 0.013 0.017
C19' 0.100 0.122 0.166 0.077 0.029 0.042
C20' 0.105 0.106 0.172 0.029 0.078 0.026
C21' 0.084 0.068 0.144 0.020 0.072 0.017
F1' 0.145(15) 0.197(16) 0.121(11) -0.004(13) -0.029(10) -0.068(15)
F2' 0.137(16) 0.24(2) 0.26(2) 0.143(16) 0.029(15) 0.021(14)
F3' 0.118(14) 0.26(2) 0.37(2) 0.134(19) 0.119(16) 0.089(14)
F4' 0.197(17) 0.206(16) 0.39(2) -0.028(17) 0.188(17) 0.068(14)
F5' 0.185(17) 0.113(10) 0.25(2) -0.085(12) 0.127(16) -0.027(11)
N1 0.051(2) 0.0354(14) 0.0308(14) 0.0067(12) 0.0084(14) 0.0006(14)
N2 0.048(2) 0.0303(13) 0.0265(13) 0.0022(11) 0.0088(13) -0.0021(13)
Zn1 0.0477(4) 0.0338(3) 0.0302(3) 0.0081(2) 0.0070(3) -0.0013(2)
C22 0.575(14) 0.577(14) 0.571(14) -0.001(9) 0.157(9) -0.015(9)
C23 0.585(14) 0.587(14) 0.581(14) 0.002(9) 0.166(9) -0.012(9)
C24 0.594(14) 0.592(14) 0.593(14) 0.008(9) 0.161(9) -0.001(9)
C25 0.593(14) 0.593(14) 0.585(14) 0.015(9) 0.161(9) -0.007(9)
O1 0.596(13) 0.594(13) 0.578(13) 0.009(9) 0.160(9) -0.005(8)

loop_
_atom_type_symbol
_atom_type_description
_atom_type_scat_dispersion_real
_atom_type_scat_dispersion_imag
_atom_type_scat_source
C C 0.0033 0.0016 'International Tables Vol C Tables 4.2.6.8 and 6.1.1.4'
H H 0.0000 0.0000 'International Tables Vol C Tables 4.2.6.8 and 6.1.1.4'
N N 0.0061 0.0033 'International Tables Vol C Tables 4.2.6.8 and 6.1.1.4'
O O 0.0106 0.0060 'International Tables Vol C Tables 4.2.6.8 and 6.1.1.4'
F F 0.0171 0.0103 'International Tables Vol C Tables 4.2.6.8 and 6.1.1.4'
Zn Zn 0.2839 1.4301 'International Tables Vol C Tables 4.2.6.8 and 6.1.1.4'

loop_
_geom_angle_atom_site_label_1
_geom_angle_atom_site_label_2
_geom_angle_atom_site_label_3
_geom_angle
_geom_angle_site_symmetry_1
_geom_angle_site_symmetry_3
N1 C1 C10 125.1(3) . .
N1 C1 C2 109.7(3) . .
C10 C1 C2 125.2(4) . .
C3 C2 C1 107.0(4) . .
C3 C2 H2 126.5 . .
C1 C2 H2 126.5 . .
C2 C3 C4 107.8(3) . .
C2 C3 H3 126.1 . .
C4 C3 H3 126.1 . .
N1 C4 C5 124.7(3) . .
N1 C4 C3 109.0(3) . .
C5 C4 C3 126.2(3) . .
N2 C6 C5 124.8(3) . .
N2 C6 C7 109.1(3) . .
C5 C6 C7 126.1(3) . .
C8 C7 C6 107.6(3) . .
C8 C7 H7 126.2 . .
C6 C7 H7 126.2 . .
C7 C8 C9 107.1(4) . .
C7 C8 H8 126.5 . .
C9 C8 H8 126.5 . .
N2 C9 C10 125.0(3) . 7_556
N2 C9 C8 109.4(3) . .
C10 C9 C8 125.6(4) 7_556 .
C6 C5 C4 126.5(3) . .
C6 C5 C11 117.2(9) . .
C4 C5 C11 116.0(9) . .
C6 C5 C11' 117(3) . .
C4 C5 C11' 117(3) . .
C15 C11 C12 117.4(6) . .
C15 C11 C5 124.9(10) . .
C12 C11 C5 117.6(11) . .
C13 C12 C11 117.8(8) . .
C13 C12 H12 121.1 . .
C11 C12 H12 121.1 . .
C12 C13 N3 122.7(10) . .
C12 C13 H13 118.7 . .
N3 C13 H13 118.7 . .
C14 N3 C13 115.7(13) . .
C14 N3 Zn1 126.3(8) . 4
C13 N3 Zn1 118.1(10) . 4
N3 C14 C15 125.4(9) . .
N3 C14 H14 117.3 . .
C15 C14 H14 117.3 . .
C11 C15 C14 120.9(7) . .
C11 C15 H15 119.5 . .
C14 C15 H15 119.5 . .
C12' C11' C15' 111.0(19) . .
C12' C11' C5 137(4) . .
C15' C11' C5 112(3) . .
C11' C12' C13' 126(3) . .
C11' C12' H12' 116.9 . .
C13' C12' H12' 116.9 . .
N3' C13' C12' 130(4) . .
N3' C13' H13' 115.1 . .
C12' C13' H13' 115.1 . .
C13' N3' C14' 112(4) . .
C13' N3' Zn1 130(4) . 4
C14' N3' Zn1 115(3) . 4
C15' C14' N3' 120(3) . .
C15' C14' H14' 120.2 . .
N3' C14' H14' 120.2 . .
C14' C15' C11' 119(2) . .
C14' C15' H15' 120.7 . .
C11' C15' H15' 120.7 . .
C1 C10 C9 127.3(4) . 7_556
C1 C10 C16 116.1(3) . .
C9 C10 C16 116.3(3) 7_556 .
C1 C10 C16' 112.3(3) . .
C9 C10 C16' 114.7(3) 7_556 .
C17 C16 C21 120.0 . .
C17 C16 C10 123.12(15) . .
C21 C16 C10 116.87(15) . .
F1 C17 C18 119.40(19) . .
F1 C17 C16 120.60(19) . .
C18 C17 C16 120.0 . .
F2 C18 C17 120.6(3) . .
F2 C18 C19 119.4(3) . .
C17 C18 C19 120.0 . .
F3 C19 C20 119.6(3) . .
F3 C19 C18 120.4(3) . .
C20 C19 C18 120.0 . .
F4 C20 C19 119.1(3) . .
F4 C20 C21 120.9(3) . .
C19 C20 C21 120.0 . .
F5 C21 C20 118.5(2) . .
F5 C21 C16 121.5(2) . .
C20 C21 C16 120.0 . .
C17' C16' C21' 120.0 . .
C17' C16' C10 111.30(16) . .
C21' C16' C10 128.68(16) . .
F1' C17' C18' 122.1(7) . .
F1' C17' C16' 117.4(7) . .
C18' C17' C16' 120.0 . .
F2' C18' C17' 105.4(12) . .
F2' C18' C19' 133.1(13) . .
C17' C18' C19' 120.0 . .
F3' C19' C18' 113.6(15) . .
F3' C19' C20' 126.3(15) . .
C18' C19' C20' 120.0 . .
F4' C20' C21' 124.0(10) . .
F4' C20' C19' 116.0(10) . .
C21' C20' C19' 120.0 . .
F5' C21' C20' 118.2(6) . .
F5' C21' C16' 121.8(6) . .
C20' C21' C16' 120.0 . .
C1 N1 C4 106.5(3) . .
C1 N1 Zn1 125.9(2) . .
C4 N1 Zn1 127.2(3) . .
C9 N2 C6 106.7(3) . .
C9 N2 Zn1 125.7(2) . .
C6 N2 Zn1 127.4(3) . .
N1 Zn1 N1 180.0 . 7_556
N1 Zn1 N2 89.18(11) . .
N1 Zn1 N2 90.82(11) 7_556 .
N1 Zn1 N2 90.82(11) . 7_556
N1 Zn1 N2 89.18(11) 7_556 7_556
N2 Zn1 N2 180.00(11) . 7_556
N1 Zn1 N3 92.8(5) . 6_566
N1 Zn1 N3 87.2(5) 7_556 6_566
N2 Zn1 N3 86.5(3) . 6_566
N2 Zn1 N3 93.5(3) 7_556 6_566
N1 Zn1 N3 87.2(5) . 4_545
N1 Zn1 N3 92.8(5) 7_556 4_545
N2 Zn1 N3 93.5(3) . 4_545
N2 Zn1 N3 86.5(3) 7_556 4_545
N3 Zn1 N3 180.0 6_566 4_545
N1 Zn1 N3' 86.2(13) . 4_545
N1 Zn1 N3' 93.8(13) 7_556 4_545
N2 Zn1 N3' 86.5(10) . 4_545
N2 Zn1 N3' 93.5(10) 7_556 4_545
N1 Zn1 N3' 93.8(13) . 6_566
N1 Zn1 N3' 86.2(13) 7_556 6_566
N2 Zn1 N3' 93.5(10) . 6_566
N2 Zn1 N3' 86.5(10) 7_556 6_566
N3' Zn1 N3' 180.0 4_545 6_566
O1 C22 C23 110.9(12) . .
O1 C22 H22A 109.5 . .
C23 C22 H22A 109.5 . .
O1 C22 H22B 109.5 . .
C23 C22 H22B 109.5 . .
H22A C22 H22B 108.1 . .
C24 C23 C22 101.9(11) . .
C24 C23 H23A 111.4 . .
C22 C23 H23A 111.4 . .
C24 C23 H23B 111.4 . .
C22 C23 H23B 111.4 . .
H23A C23 H23B 109.2 . .
C25 C24 C23 105.1(12) . .
C25 C24 H24A 110.7 . .
C23 C24 H24A 110.7 . .
C25 C24 H24B 110.7 . .
C23 C24 H24B 110.7 . .
H24A C24 H24B 108.8 . .
O1 C25 C24 109.0(11) . .
O1 C25 H25A 109.9 . .
C24 C25 H25A 109.9 . .
O1 C25 H25B 109.9 . .
C24 C25 H25B 109.9 . .
H25A C25 H25B 108.3 . .
C22 O1 C25 107.1(10) . .

loop_
_geom_bond_atom_site_label_1
_geom_bond_atom_site_label_2
_geom_bond_distance
_geom_bond_site_symmetry_2
C1 N1 1.367(5) .
C1 C10 1.399(5) .
C1 C2 1.444(5) .
C2 C3 1.330(6) .
C2 H2 0.9300 .
C3 C4 1.445(6) .
C3 H3 0.9300 .
C4 N1 1.371(4) .
C4 C5 1.409(5) .
C6 N2 1.368(4) .
C6 C5 1.398(5) .
C6 C7 1.434(5) .
C7 C8 1.333(6) .
C7 H7 0.9300 .
C8 C9 1.439(5) .
C8 H8 0.9300 .
C9 N2 1.362(5) .
C9 C10 1.414(5) 7_556
C5 C11 1.512(6) .
C5 C11' 1.513(10) .
C11 C15 1.336(16) .
C11 C12 1.438(17) .
C12 C13 1.379(10) .
C12 H12 0.9300 .
C13 N3 1.400(17) .
C13 H13 0.9300 .
N3 C14 1.292(17) .
N3 Zn1 2.381(17) 4
C14 C15 1.371(11) .
C14 H14 0.9300 .
C15 H15 0.9300 .
C11' C12' 1.18(4) .
C11' C15' 1.51(5) .
C12' C13' 1.35(3) .
C12' H12' 0.9300 .
C13' N3' 1.17(6) .
C13' H13' 0.9300 .
N3' C14' 1.41(5) .
N3' Zn1 2.42(5) 4
C14' C15' 1.37(3) .
C14' H14' 0.9300 .
C15' H15' 0.9300 .
C10 C9 1.414(5) 7_556
C10 C16 1.537(4) .
C10 C16' 1.595(4) .
C16 C17 1.3900 .
C16 C21 1.3900 .
C17 F1 1.289(4) .
C17 C18 1.3900 .
C18 F2 1.300(4) .
C18 C19 1.3900 .
C19 F3 1.307(4) .
C19 C20 1.3900 .
C20 F4 1.308(5) .
C20 C21 1.3900 .
C21 F5 1.282(4) .
C16' C17' 1.3900 .
C16' C21' 1.3900 .
C17' F1' 1.296(11) .
C17' C18' 1.3900 .
C18' F2' 1.300(12) .
C18' C19' 1.3900 .
C19' F3' 1.297(11) .
C19' C20' 1.3900 .
C20' F4' 1.301(11) .
C20' C21' 1.3900 .
C21' F5' 1.296(11) .
N1 Zn1 2.056(3) .
N2 Zn1 2.061(3) .
Zn1 N1 2.056(3) 7_556
Zn1 N2 2.061(3) 7_556
Zn1 N3 2.381(17) 6_566
Zn1 N3 2.381(17) 4_545
Zn1 N3' 2.42(5) 4_545
Zn1 N3' 2.42(5) 6_566
C22 O1 1.463(17) .
C22 C23 1.582(17) .
C22 H22A 0.9700 .
C22 H22B 0.9700 .
C23 C24 1.576(17) .
C23 H23A 0.9700 .
C23 H23B 0.9700 .
C24 C25 1.551(17) .
C24 H24A 0.9700 .
C24 H24B 0.9700 .
C25 O1 1.511(16) .
C25 H25A 0.9700 .
C25 H25B 0.9700 .

loop_
_geom_hbond_atom_site_label_D
_geom_hbond_atom_site_label_H
_geom_hbond_atom_site_label_A
_geom_hbond_distance_DH
_geom_hbond_distance_HA
_geom_hbond_distance_DA
_geom_hbond_angle_DHA
_geom_hbond_site_symmetry_A
C3 H3 F2 0.93 2.59 3.381(6) 143.1 5_666
C8 H8 F4' 0.93 2.62 3.119(14) 114.0 3_455
C14 H14 N2 0.93 2.68 3.219(9) 117.6 6_565
C23 H23B F3' 0.97 2.60 3.24(4) 123.7 .
C24 H24B F3' 0.97 2.56 3.12(4) 116.8 .
C3 H3 F2 0.93 2.59 3.381(6) 143.1 5_666
C8 H8 F4' 0.93 2.62 3.119(14) 114.0 3_455
C14 H14 N2 0.93 2.68 3.219(9) 117.6 6_565
C23 H23B F3' 0.97 2.60 3.24(4) 123.7 .
C24 H24B F3' 0.97 2.56 3.12(4) 116.8 .

loop_
_geom_torsion_atom_site_label_1
_geom_torsion_atom_site_label_2
_geom_torsion_atom_site_label_3
_geom_torsion_atom_site_label_4
_geom_torsion
_geom_torsion_site_symmetry_1
_geom_torsion_site_symmetry_4
N1 C1 C2 C3 -0.9(5) . .
C10 C1 C2 C3 177.3(4) . .
C1 C2 C3 C4 0.5(5) . .
C2 C3 C4 N1 0.0(5) . .
C2 C3 C4 C5 -178.0(4) . .
N2 C6 C7 C8 0.2(4) . .
C5 C6 C7 C8 -178.6(4) . .
C6 C7 C8 C9 0.2(5) . .
C7 C8 C9 N2 -0.5(5) . .
C7 C8 C9 C10 178.5(4) . 7_556
N2 C6 C5 C4 -1.7(5) . .
C7 C6 C5 C4 176.9(3) . .
N2 C6 C5 C11 172.6(6) . .
C7 C6 C5 C11 -8.8(8) . .
N2 C6 C5 C11' -176(2) . .
C7 C6 C5 C11' 3(2) . .
N1 C4 C5 C6 -1.8(5) . .
C3 C4 C5 C6 175.9(4) . .
N1 C4 C5 C11 -176.2(6) . .
C3 C4 C5 C11 1.5(8) . .
N1 C4 C5 C11' 172(2) . .
C3 C4 C5 C11' -10(2) . .
C6 C5 C11 C15 -62(2) . .
C4 C5 C11 C15 112.8(18) . .
C6 C5 C11 C12 114.9(14) . .
C4 C5 C11 C12 -70.2(15) . .
C15 C11 C12 C13 -4(2) . .
C5 C11 C12 C13 178.3(11) . .
C11 C12 C13 N3 3.2(17) . .
C12 C13 N3 C14 -1(2) . .
C12 C13 N3 Zn1 179.5(7) . 4
C13 N3 C14 C15 0(2) . .
Zn1 N3 C14 C15 179.3(8) 4 .
C12 C11 C15 C14 4(2) . .
C5 C11 C15 C14 -179.5(12) . .
N3 C14 C15 C11 -1.1(19) . .
C6 C5 C11' C12' 75(9) . .
C4 C5 C11' C12' -100(9) . .
C6 C5 C11' C15' -102(4) . .
C4 C5 C11' C15' 84(4) . .
C15' C11' C12' C13' -5(8) . .
C5 C11' C12' C13' 178(5) . .
C11' C12' C13' N3' -6(7) . .
C12' C13' N3' C14' 18(6) . .
C12' C13' N3' Zn1 174(2) . 4
C13' N3' C14' C15' -18(5) . .
Zn1 N3' C14' C15' -178(2) 4 .
N3' C14' C15' C11' 9(5) . .
C12' C11' C15' C14' 2(7) . .
C5 C11' C15' C14' 180(3) . .
N1 C1 C10 C9 -0.2(7) . 7_556
C2 C1 C10 C9 -178.2(4) . 7_556
N1 C1 C10 C16 -173.8(3) . .
C2 C1 C10 C16 8.2(6) . .
N1 C1 C10 C16' 151.3(3) . .
C2 C1 C10 C16' -26.7(5) . .
C1 C10 C16 C17 71.7(4) . .
C9 C10 C16 C17 -102.6(3) 7_556 .
C1 C10 C16 C21 -109.3(3) . .
C9 C10 C16 C21 76.4(4) 7_556 .
C21 C16 C17 F1 -179.9(3) . .
C10 C16 C17 F1 -0.8(3) . .
C21 C16 C17 C18 0.0 . .
C10 C16 C17 C18 179.01(17) . .
F1 C17 C18 F2 0.1(4) . .
C16 C17 C18 F2 -179.7(3) . .
F1 C17 C18 C19 179.9(3) . .
C16 C17 C18 C19 0.0 . .
F2 C18 C19 F3 -1.7(4) . .
C17 C18 C19 F3 178.6(3) . .
F2 C18 C19 C20 179.7(3) . .
C17 C18 C19 C20 0.0 . .
F3 C19 C20 F4 -0.5(5) . .
C18 C19 C20 F4 178.1(4) . .
F3 C19 C20 C21 -178.6(3) . .
C18 C19 C20 C21 0.0 . .
F4 C20 C21 F5 1.3(5) . .
C19 C20 C21 F5 179.4(3) . .
F4 C20 C21 C16 -178.1(4) . .
C19 C20 C21 C16 0.0 . .
C17 C16 C21 F5 -179.4(3) . .
C10 C16 C21 F5 1.5(4) . .
C17 C16 C21 C20 0.0 . .
C10 C16 C21 C20 -179.07(16) . .
C1 C10 C16' C17' 109.7(3) . .
C9 C10 C16' C17' -95.1(3) 7_556 .
C1 C10 C16' C21' -68.8(3) . .
C9 C10 C16' C21' 86.4(3) 7_556 .
C21' C16' C17' F1' 172.2(9) . .
C10 C16' C17' F1' -6.4(9) . .
C21' C16' C17' C18' 0.0 . .
C10 C16' C17' C18' -178.64(14) . .
F1' C17' C18' F2' -4.0(13) . .
C16' C17' C18' F2' 167.8(9) . .
F1' C17' C18' C19' -171.8(10) . .
C16' C17' C18' C19' 0.0 . .
F2' C18' C19' F3' 19.4(15) . .
C17' C18' C19' F3' -176.8(11) . .
F2' C18' C19' C20' -163.8(11) . .
C17' C18' C19' C20' 0.0 . .
F3' C19' C20' F4' -3.4(17) . .
C18' C19' C20' F4' -179.8(12) . .
F3' C19' C20' C21' 176.3(13) . .
C18' C19' C20' C21' 0.0 . .
F4' C20' C21' F5' 2.4(16) . .
C19' C20' C21' F5' -177.4(10) . .
F4' C20' C21' C16' 179.7(13) . .
C19' C20' C21' C16' 0.0 . .
C17' C16' C21' F5' 177.3(10) . .
C10 C16' C21' F5' -4.3(10) . .
C17' C16' C21' C20' 0.0 . .
C10 C16' C21' C20' 178.38(16) . .
C10 C1 N1 C4 -177.4(4) . .
C2 C1 N1 C4 0.9(4) . .
C10 C1 N1 Zn1 -3.9(5) . .
C2 C1 N1 Zn1 174.3(3) . .
C5 C4 N1 C1 177.5(3) . .
C3 C4 N1 C1 -0.6(4) . .
C5 C4 N1 Zn1 4.2(5) . .
C3 C4 N1 Zn1 -173.9(3) . .
C10 C9 N2 C6 -178.3(4) 7_556 .
C8 C9 N2 C6 0.6(4) . .
C10 C9 N2 Zn1 -2.4(5) 7_556 .
C8 C9 N2 Zn1 176.5(3) . .
C5 C6 N2 C9 178.3(3) . .
C7 C6 N2 C9 -0.5(4) . .
C5 C6 N2 Zn1 2.5(4) . .
C7 C6 N2 Zn1 -176.3(2) . .
O1 C22 C23 C24 21(5) . .
C22 C23 C24 C25 -24(4) . .
C23 C24 C25 O1 20(5) . .
C23 C22 O1 C25 -10(5) . .
C24 C25 O1 C22 -6(5) . .
